data_4060068
loop_
_publ_author_name
'Abdulaziz Al-Humydi'
'Jered C. Garrison'
'Wiley J. Youngs'
'Scott Collins'

_publ_section_title
;
 Propene Polymerization Using ansa-Metallocenium Ions: Excess Activator
 Effects on Polymerization Activity and Polymer Microstructure
;
_journal_name_full Organometallics
_journal_page_first 193
_journal_page_last 196
_journal_paper_doi 10.1021/om0492092
_journal_volume 24
_journal_year 2005
_chemical_formula_moiety 'C37 H22 B F15 Zr, 2(C7 H8)'
_chemical_formula_sum 'C51 H38 B F15 Zr'
_chemical_formula_weight 1037.84
_space_group_IT_number 14
_symmetry_cell_setting monoclinic
_symmetry_space_group_name_Hall '-P 2ybc'
_symmetry_space_group_name_H-M 'P 1 21/c 1'
_atom_sites_solution_hydrogens geom
_atom_sites_solution_primary direct
_atom_sites_solution_secondary difmap
_audit_creation_method SHELXL-97
_cell_angle_alpha 90.00
_cell_angle_beta 107.5110(10)
_cell_angle_gamma 90.00
_cell_formula_units_Z 4
_cell_length_a 13.9741(11)
_cell_length_b 14.7942(11)
_cell_length_c 21.7661(17)
_cell_measurement_reflns_used 9264
_cell_measurement_temperature 100(2)
_cell_measurement_theta_max 27.48
_cell_measurement_theta_min 2.40
_cell_volume 4291.3(6)
_computing_cell_refinement 'Bruker SMART'
_computing_data_collection 'Bruker SMART'
_computing_data_reduction 'Bruker SAINT'
_computing_molecular_graphics 'Bruker SHELXTL'
_computing_publication_material 'Bruker SHELXTL'
_computing_structure_refinement 'SHELXL-97 (Sheldrick, 1997)'
_computing_structure_solution 'SHELXS-97 (Sheldrick, 1990)'
_diffrn_ambient_temperature 100(2)
_diffrn_measured_fraction_theta_full 0.994
_diffrn_measured_fraction_theta_max 0.994
_diffrn_measurement_device_type 'CCD area detector'
_diffrn_measurement_method 'phi and omega scans'
_diffrn_radiation_monochromator graphite
_diffrn_radiation_probe x-ray
_diffrn_radiation_type MoK\a
_diffrn_radiation_wavelength 0.71073
_diffrn_reflns_av_R_equivalents 0.0331
_diffrn_reflns_av_sigmaI/netI 0.0335
_diffrn_reflns_limit_h_max 17
_diffrn_reflns_limit_h_min -18
_diffrn_reflns_limit_k_max 19
_diffrn_reflns_limit_k_min -19
_diffrn_reflns_limit_l_max 27
_diffrn_reflns_limit_l_min -28
_diffrn_reflns_number 37111
_diffrn_reflns_theta_full 27.53
_diffrn_reflns_theta_max 27.53
_diffrn_reflns_theta_min 1.53
_diffrn_source 'fine-focus sealed tube'
_diffrn_source_type 'Bruker Apex'
_exptl_absorpt_coefficient_mu 0.360
_exptl_absorpt_correction_T_max 0.9822
_exptl_absorpt_correction_T_min 0.8318
_exptl_absorpt_correction_type multi-scan
_exptl_absorpt_process_details SADABS
_exptl_crystal_colour orange
_exptl_crystal_density_diffrn 1.606
_exptl_crystal_density_method 'not measured'
_exptl_crystal_description plate
_exptl_crystal_F_000 2096
_exptl_crystal_size_max 0.30
_exptl_crystal_size_mid 0.20
_exptl_crystal_size_min 0.05
_refine_diff_density_max 1.401
_refine_diff_density_min -0.452
_refine_diff_density_rms 0.082
_refine_ls_extinction_method none
_refine_ls_goodness_of_fit_ref 1.029
_refine_ls_hydrogen_treatment mixed
_refine_ls_matrix_type full
_refine_ls_number_parameters 634
_refine_ls_number_reflns 9833
_refine_ls_number_restraints 14
_refine_ls_restrained_S_all 1.028
_refine_ls_R_factor_all 0.0526
_refine_ls_R_factor_gt 0.0422
_refine_ls_shift/su_max 0.001
_refine_ls_shift/su_mean 0.000
_refine_ls_structure_factor_coef Fsqd
_refine_ls_weighting_details 'calc w=1/[\s^2^(Fo^2^)+(0.0637P)^2^+4.5573P] where P=(Fo^2^+2Fc^2^)/3'
_refine_ls_weighting_scheme calc
_refine_ls_wR_factor_gt 0.1117
_refine_ls_wR_factor_ref 0.1177
_reflns_number_gt 8239
_reflns_number_total 9833
_reflns_threshold_expression >2sigma(I)
_cod_original_sg_symbol_H-M 'P 21/c'
_cod_database_code 4060068

loop_
_symmetry_equiv_pos_as_xyz
'x, y, z'
'-x, y+1/2, -z+1/2'
'-x, -y, -z'
'x, -y-1/2, z-1/2'

loop_
_atom_site_label
_atom_site_type_symbol
_atom_site_fract_x
_atom_site_fract_y
_atom_site_fract_z
_atom_site_U_iso_or_equiv
_atom_site_adp_type
_atom_site_occupancy
_atom_site_symmetry_multiplicity
_atom_site_calc_flag
_atom_site_refinement_flags
_atom_site_disorder_assembly
_atom_site_disorder_group
Zr Zr 0.247246(16) 0.046162(14) 0.171907(10) 0.01703(7) Uani 1 1 d . . .
F19 F 0.48327(11) 0.04159(9) 0.07524(6) 0.0261(3) Uani 1 1 d . . .
F20 F 0.52922(12) 0.19987(10) 0.03376(7) 0.0291(3) Uani 1 1 d . . .
F21 F 0.64575(12) 0.32075(10) 0.11796(7) 0.0311(3) Uani 1 1 d . . .
F22 F 0.70969(11) 0.28049(10) 0.24580(7) 0.0278(3) Uani 1 1 d . . .
F23 F 0.66825(10) 0.12380(9) 0.28836(6) 0.0232(3) Uani 1 1 d . . .
F25 F 0.46822(11) -0.07411(11) 0.32129(7) 0.0287(3) Uani 1 1 d . . .
F26 F 0.58248(14) -0.12850(12) 0.43536(7) 0.0405(4) Uani 1 1 d . . .
F27 F 0.78542(13) -0.13489(11) 0.46286(7) 0.0379(4) Uani 1 1 d . . .
F28 F 0.87095(11) -0.09222(11) 0.36953(8) 0.0359(4) Uani 1 1 d . . .
F29 F 0.75696(11) -0.04279(10) 0.25265(7) 0.0289(3) Uani 1 1 d . . .
F31 F 0.46846(10) -0.20868(9) 0.21215(6) 0.0225(3) Uani 1 1 d . . .
F32 F 0.50113(12) -0.35626(10) 0.15316(7) 0.0299(3) Uani 1 1 d . . .
F33 F 0.61386(13) -0.34932(11) 0.07032(7) 0.0357(4) Uani 1 1 d . . .
F34 F 0.69424(13) -0.18889(11) 0.04994(7) 0.0354(4) Uani 1 1 d . . .
F35 F 0.66892(12) -0.04172(10) 0.11097(7) 0.0284(3) Uani 1 1 d . . .
C1 C 0.10154(17) 0.04035(15) 0.07618(11) 0.0198(5) Uani 1 1 d . . .
C2 C 0.07312(17) -0.00463(17) 0.12572(11) 0.0226(5) Uani 1 1 d . . .
H2A H 0.0162 0.0145 0.1417 0.027 Uiso 1 1 calc R . .
C3 C 0.12626(18) -0.08611(17) 0.14265(11) 0.0222(5) Uani 1 1 d . . .
H3A H 0.1151 -0.1326 0.1732 0.027 Uiso 1 1 calc R . .
C3A C 0.18812(17) -0.09615(16) 0.10179(11) 0.0205(5) Uani 1 1 d . . .
C4 C 0.25352(18) -0.16719(16) 0.09530(11) 0.0231(5) Uani 1 1 d . . .
H4A H 0.2621 -0.2194 0.1218 0.028 Uiso 1 1 calc R . .
C5 C 0.30332(19) -0.15911(17) 0.05070(12) 0.0255(5) Uani 1 1 d . . .
H5A H 0.3456 -0.2068 0.0453 0.031 Uiso 1 1 calc R . .
C6 C 0.29294(19) -0.08012(18) 0.01211(12) 0.0265(5) Uani 1 1 d . . .
H6A H 0.3303 -0.0756 -0.0177 0.032 Uiso 1 1 calc R . .
C7 C 0.23164(19) -0.01094(17) 0.01638(11) 0.0246(5) Uani 1 1 d . . .
H7A H 0.2267 0.0412 -0.0099 0.030 Uiso 1 1 calc R . .
C7A C 0.17425(17) -0.01715(16) 0.06106(11) 0.0194(4) Uani 1 1 d . . .
C8 C 0.08289(19) 0.14154(17) 0.06101(12) 0.0249(5) Uani 1 1 d . . .
C9 C 0.0855(2) 0.16910(18) -0.00620(12) 0.0305(6) Uani 1 1 d . . .
H9A H 0.0730 0.2342 -0.0121 0.046 Uiso 1 1 calc R . .
H9B H 0.0335 0.1359 -0.0388 0.046 Uiso 1 1 calc R . .
H9C H 0.1515 0.1548 -0.0108 0.046 Uiso 1 1 calc R . .
C10 C -0.01729(19) 0.17150(19) 0.06913(14) 0.0317(6) Uani 1 1 d . . .
H10A H -0.0274 0.2361 0.0592 0.048 Uiso 1 1 calc R . .
H10B H -0.0168 0.1608 0.1137 0.048 Uiso 1 1 calc R . .
H10C H -0.0719 0.1369 0.0397 0.048 Uiso 1 1 calc R . .
C11 C 0.17188(18) 0.18108(16) 0.11390(12) 0.0230(5) Uani 1 1 d . . .
C12 C 0.17220(19) 0.19442(16) 0.17848(12) 0.0254(5) Uani 1 1 d . . .
H12A H 0.1116 0.2054 0.1928 0.030 Uiso 1 1 calc R . .
C13 C 0.27289(19) 0.20583(16) 0.21703(12) 0.0261(5) Uani 1 1 d . . .
H13A H 0.2953 0.2222 0.2638 0.031 Uiso 1 1 calc R . .
C14 C 0.33518(19) 0.19700(16) 0.17779(12) 0.0245(5) Uani 1 1 d . . .
H14A H 0.4094 0.2068 0.1914 0.029 Uiso 1 1 calc R . .
C15 C 0.27352(18) 0.17995(16) 0.11412(11) 0.0228(5) Uani 1 1 d . . .
H15A H 0.2967 0.1798 0.0749 0.027 Uiso 1 1 calc R . .
C16 C 0.2294(2) 0.02136(18) 0.26976(12) 0.0273(5) Uani 1 1 d . . .
H16A H 0.2516 0.0749 0.2969 0.041 Uiso 1 1 calc R . .
H16B H 0.2701 -0.0308 0.2897 0.041 Uiso 1 1 calc R . .
H16C H 0.1587 0.0093 0.2654 0.041 Uiso 1 1 calc R . .
C17 C 0.42110(17) -0.01590(16) 0.19619(11) 0.0184(4) Uani 1 1 d . . .
H17A H 0.415(2) 0.030(2) 0.2254(15) 0.028 Uiso 1 1 d . . .
H17B H 0.390(2) 0.000(2) 0.1509(15) 0.028 Uiso 1 1 d . . .
H17C H 0.389(2) -0.067(2) 0.2044(14) 0.028 Uiso 1 1 d . . .
C18 C 0.57604(17) 0.07098(16) 0.18379(11) 0.0185(4) Uani 1 1 d . . .
C19 C 0.54163(18) 0.09843(16) 0.11995(11) 0.0210(5) Uani 1 1 d . . .
C20 C 0.56307(18) 0.18048(17) 0.09692(11) 0.0223(5) Uani 1 1 d . . .
C21 C 0.62056(19) 0.24245(16) 0.13908(12) 0.0230(5) Uani 1 1 d . . .
C22 C 0.65384(18) 0.22078(16) 0.20357(11) 0.0209(5) Uani 1 1 d . . .
C23 C 0.63124(17) 0.13748(16) 0.22433(11) 0.0189(4) Uani 1 1 d . . .
C24 C 0.60687(17) -0.05490(15) 0.28050(11) 0.0188(4) Uani 1 1 d . . .
C25 C 0.56791(19) -0.07725(16) 0.32992(11) 0.0226(5) Uani 1 1 d . . .
C26 C 0.6261(2) -0.10513(17) 0.39066(12) 0.0274(5) Uani 1 1 d . . .
C27 C 0.7282(2) -0.10925(16) 0.40438(12) 0.0284(6) Uani 1 1 d . . .
C28 C 0.77103(19) -0.08798(17) 0.35717(12) 0.0262(5) Uani 1 1 d . . .
C29 C 0.71018(19) -0.06217(16) 0.29708(12) 0.0224(5) Uani 1 1 d . . .
C30 C 0.56171(17) -0.11450(16) 0.16293(10) 0.0186(4) Uani 1 1 d . . .
C31 C 0.52311(17) -0.19892(16) 0.17067(11) 0.0193(5) Uani 1 1 d . . .
C32 C 0.53836(18) -0.27694(16) 0.14059(11) 0.0226(5) Uani 1 1 d . . .
C33 C 0.5962(2) -0.27434(17) 0.09919(11) 0.0255(5) Uani 1 1 d . . .
C34 C 0.63744(19) -0.19333(18) 0.08988(11) 0.0253(5) Uani 1 1 d . . .
C35 C 0.62091(18) -0.11663(17) 0.12159(11) 0.0228(5) Uani 1 1 d . . .
C36 C 1.0245(4) 0.1816(4) 0.3041(3) 0.0784(14) Uani 1 1 d . . .
H36 H 1.0281 0.1236 0.3235 0.094 Uiso 1 1 calc R . .
C37 C 1.0906(4) 0.2477(4) 0.3314(2) 0.0810(14) Uani 1 1 d . . .
H37 H 1.1390 0.2351 0.3716 0.097 Uiso 1 1 calc R . .
C38 C 1.0925(3) 0.3298(4) 0.3055(2) 0.0719(12) Uani 1 1 d . . .
H38 H 1.1428 0.3723 0.3263 0.086 Uiso 1 1 calc R . .
C39 C 1.0185(3) 0.3523(3) 0.2468(2) 0.0675(11) Uani 1 1 d . . .
H39 H 1.0170 0.4102 0.2276 0.081 Uiso 1 1 calc R . .
C40 C 0.9479(3) 0.2853(3) 0.2184(2) 0.0616(11) Uani 1 1 d . . .
H40 H 0.8976 0.2989 0.1792 0.074 Uiso 1 1 calc R . .
C41 C 0.9482(4) 0.2027(4) 0.2443(3) 0.0794(14) Uani 1 1 d . . .
C42 C 0.8825(4) 0.1286(4) 0.2176(4) 0.116(2) Uani 1 1 d . . .
H42A H 0.8372 0.1461 0.1754 0.173 Uiso 1 1 calc R . .
H42B H 0.8432 0.1130 0.2465 0.173 Uiso 1 1 calc R . .
H42C H 0.9225 0.0762 0.2126 0.173 Uiso 1 1 calc R . .
C43 C 0.7723(5) 0.4510(2) 1.05926(18) 0.0726(15) Uani 1 1 d . A .
H43A H 0.7474 0.4694 1.0934 0.087 Uiso 1 1 calc R . .
C44 C 0.8728(5) 0.4482(3) 1.0686(2) 0.092(2) Uani 1 1 d . . .
H44A H 0.9180 0.4642 1.1093 0.111 Uiso 1 1 calc R . .
C45 C 0.9082(3) 0.4231(3) 1.0207(2) 0.0713(14) Uani 1 1 d . A .
H45A H 0.9787 0.4225 1.0277 0.086 Uiso 1 1 calc R . .
C47 C 0.7428(2) 0.40019(18) 0.95084(13) 0.0300(6) Uani 1 1 d . A .
H47A H 0.6984 0.3834 0.9101 0.036 Uiso 1 1 calc R . .
C46 C 0.8456(2) 0.3980(2) 0.96149(17) 0.0419(7) Uani 1 1 d U . .
H46A H 0.8725 0.3795 0.9283 0.050 Uiso 0.340(7) 1 calc PR A 1
C49A C 0.6047(6) 0.4343(6) 0.9977(4) 0.034(2) Uani 0.340(7) 1 d PU A 1
H49A H 0.5617 0.4165 0.9550 0.051 Uiso 0.340(7) 1 calc PR A 1
H49B H 0.5903 0.4971 1.0063 0.051 Uiso 0.340(7) 1 calc PR A 1
H49C H 0.5918 0.3947 1.0304 0.051 Uiso 0.340(7) 1 calc PR A 1
C48 C 0.7053(3) 0.4268(2) 0.99975(15) 0.0408(7) Uani 1 1 d U . .
H48A H 0.6350 0.4287 0.9931 0.049 Uiso 0.660(7) 1 calc PR A 2
C49B C 0.8953(3) 0.3718(3) 0.9152(2) 0.0398(13) Uani 0.660(7) 1 d PU A 2
H49D H 0.9681 0.3763 0.9348 0.060 Uiso 0.660(7) 1 calc PR A 2
H49E H 0.8743 0.4119 0.8777 0.060 Uiso 0.660(7) 1 calc PR A 2
H49F H 0.8774 0.3094 0.9016 0.060 Uiso 0.660(7) 1 calc PR A 2
B B 0.54313(19) -0.02790(18) 0.20609(12) 0.0178(5) Uani 1 1 d . . .

loop_
_atom_site_aniso_label
_atom_site_aniso_U_11
_atom_site_aniso_U_22
_atom_site_aniso_U_33
_atom_site_aniso_U_23
_atom_site_aniso_U_13
_atom_site_aniso_U_12
Zr 0.01576(12) 0.01670(12) 0.01589(11) 0.00052(8) 0.00061(8) -0.00022(8)
F19 0.0304(8) 0.0259(7) 0.0169(7) -0.0004(5) -0.0004(6) -0.0046(6)
F20 0.0394(9) 0.0290(8) 0.0187(7) 0.0076(6) 0.0084(6) 0.0027(6)
F21 0.0420(9) 0.0216(7) 0.0359(8) 0.0054(6) 0.0210(7) -0.0041(6)
F22 0.0306(8) 0.0233(7) 0.0290(8) -0.0042(6) 0.0084(6) -0.0082(6)
F23 0.0269(7) 0.0234(7) 0.0165(6) -0.0003(5) 0.0025(5) -0.0028(6)
F25 0.0252(8) 0.0394(9) 0.0217(7) 0.0056(6) 0.0075(6) -0.0037(6)
F26 0.0523(11) 0.0483(10) 0.0190(7) 0.0086(7) 0.0079(7) -0.0081(8)
F27 0.0493(10) 0.0290(8) 0.0203(7) 0.0017(6) -0.0121(7) 0.0041(7)
F28 0.0214(8) 0.0359(9) 0.0393(9) -0.0032(7) -0.0078(6) 0.0056(6)
F29 0.0195(7) 0.0375(9) 0.0290(8) 0.0007(6) 0.0065(6) 0.0017(6)
F31 0.0247(7) 0.0214(7) 0.0225(7) 0.0029(5) 0.0089(6) -0.0006(5)
F32 0.0368(8) 0.0186(7) 0.0333(8) -0.0012(6) 0.0091(7) -0.0032(6)
F33 0.0522(10) 0.0276(8) 0.0294(8) -0.0086(6) 0.0153(7) 0.0042(7)
F34 0.0450(9) 0.0389(9) 0.0306(8) -0.0022(7) 0.0238(7) 0.0015(7)
F35 0.0336(8) 0.0262(8) 0.0303(8) 0.0017(6) 0.0170(7) -0.0031(6)
C1 0.0165(11) 0.0200(11) 0.0179(11) -0.0027(8) -0.0027(9) -0.0012(8)
C2 0.0174(11) 0.0251(12) 0.0222(11) -0.0030(9) 0.0013(9) -0.0044(9)
C3 0.0211(12) 0.0230(12) 0.0201(11) -0.0005(9) 0.0028(9) -0.0049(9)
C3A 0.0196(11) 0.0187(11) 0.0196(11) -0.0011(9) 0.0006(9) -0.0052(9)
C4 0.0251(12) 0.0185(11) 0.0215(11) -0.0005(9) 0.0005(9) -0.0008(9)
C5 0.0242(12) 0.0244(13) 0.0250(12) -0.0035(10) 0.0033(10) -0.0007(10)
C6 0.0259(13) 0.0315(14) 0.0219(12) -0.0019(10) 0.0072(10) -0.0041(10)
C7 0.0291(13) 0.0226(12) 0.0200(11) 0.0007(9) 0.0042(10) -0.0048(10)
C7A 0.0180(11) 0.0187(11) 0.0177(10) -0.0010(9) -0.0005(8) -0.0030(8)
C8 0.0236(12) 0.0189(12) 0.0252(12) -0.0001(9) -0.0030(10) 0.0005(9)
C9 0.0358(14) 0.0225(13) 0.0232(12) 0.0049(10) -0.0062(11) -0.0014(11)
C10 0.0227(13) 0.0277(13) 0.0361(14) -0.0032(11) -0.0043(11) 0.0048(10)
C11 0.0240(12) 0.0134(11) 0.0251(12) 0.0004(9) -0.0026(9) 0.0020(9)
C12 0.0245(12) 0.0188(12) 0.0278(12) -0.0040(9) 0.0003(10) 0.0044(9)
C13 0.0268(13) 0.0177(12) 0.0266(12) -0.0046(9) -0.0029(10) 0.0013(9)
C14 0.0223(12) 0.0151(11) 0.0289(13) 0.0003(9) -0.0031(10) -0.0027(9)
C15 0.0252(12) 0.0158(11) 0.0224(11) 0.0038(9) -0.0002(9) -0.0022(9)
C16 0.0291(13) 0.0284(13) 0.0226(12) -0.0002(10) 0.0050(10) 0.0001(10)
C17 0.0189(11) 0.0181(11) 0.0164(11) 0.0022(9) 0.0024(9) 0.0012(9)
C18 0.0173(11) 0.0194(11) 0.0188(11) 0.0008(9) 0.0053(9) 0.0002(8)
C19 0.0218(11) 0.0209(12) 0.0197(11) -0.0015(9) 0.0052(9) -0.0011(9)
C20 0.0272(12) 0.0233(12) 0.0178(11) 0.0041(9) 0.0087(9) 0.0038(10)
C21 0.0273(12) 0.0192(11) 0.0270(12) 0.0042(9) 0.0151(10) -0.0002(9)
C22 0.0202(11) 0.0205(11) 0.0228(11) -0.0024(9) 0.0075(9) -0.0026(9)
C23 0.0174(11) 0.0222(11) 0.0174(10) 0.0018(9) 0.0058(8) 0.0019(9)
C24 0.0218(11) 0.0148(11) 0.0164(10) -0.0001(8) 0.0007(9) -0.0004(8)
C25 0.0262(12) 0.0186(11) 0.0198(11) -0.0003(9) 0.0020(9) -0.0026(9)
C26 0.0392(15) 0.0221(12) 0.0180(11) 0.0015(9) 0.0041(10) -0.0053(10)
C27 0.0388(15) 0.0161(12) 0.0201(12) 0.0005(9) -0.0068(10) 0.0019(10)
C28 0.0230(12) 0.0189(12) 0.0285(13) -0.0048(10) -0.0048(10) 0.0014(9)
C29 0.0248(12) 0.0172(11) 0.0230(12) -0.0009(9) 0.0040(10) 0.0001(9)
C30 0.0160(10) 0.0216(11) 0.0154(10) 0.0013(8) 0.0007(8) 0.0014(8)
C31 0.0171(11) 0.0225(12) 0.0156(10) 0.0016(8) 0.0008(8) 0.0011(9)
C32 0.0229(12) 0.0201(12) 0.0204(11) 0.0019(9) -0.0003(9) 0.0007(9)
C33 0.0314(13) 0.0256(13) 0.0161(11) -0.0025(9) 0.0018(10) 0.0069(10)
C34 0.0270(13) 0.0324(14) 0.0174(11) -0.0003(10) 0.0081(10) 0.0032(10)
C35 0.0234(12) 0.0232(12) 0.0204(11) 0.0016(9) 0.0047(9) -0.0008(9)
C36 0.079(3) 0.085(3) 0.086(3) 0.021(3) 0.046(3) 0.018(3)
C37 0.092(4) 0.096(4) 0.067(3) -0.004(3) 0.041(3) 0.001(3)
C38 0.061(3) 0.087(3) 0.080(3) -0.018(3) 0.039(2) -0.005(2)
C39 0.062(3) 0.078(3) 0.075(3) -0.006(2) 0.039(2) 0.008(2)
C40 0.054(2) 0.076(3) 0.066(2) -0.001(2) 0.035(2) 0.016(2)
C41 0.073(3) 0.085(3) 0.101(4) -0.017(3) 0.057(3) -0.020(3)
C42 0.079(4) 0.085(4) 0.221(8) -0.007(4) 0.104(5) 0.003(3)
C43 0.154(5) 0.036(2) 0.0317(18) -0.0001(14) 0.033(2) -0.023(2)
C44 0.121(5) 0.069(3) 0.052(3) 0.022(2) -0.027(3) -0.048(3)
C45 0.052(2) 0.047(2) 0.083(3) 0.033(2) -0.028(2) -0.0164(18)
C47 0.0384(15) 0.0230(13) 0.0262(13) 0.0023(10) 0.0062(11) -0.0026(11)
C46 0.0429(17) 0.0237(14) 0.057(2) 0.0147(13) 0.0127(15) 0.0024(12)
C49A 0.032(4) 0.034(5) 0.034(4) 0.009(3) 0.006(3) 0.001(3)
C48 0.060(2) 0.0277(14) 0.0417(17) 0.0051(12) 0.0269(15) -0.0039(14)
C49B 0.033(2) 0.030(2) 0.056(3) -0.001(2) 0.012(2) 0.0003(18)
B 0.0172(12) 0.0201(13) 0.0149(11) 0.0010(9) 0.0028(9) 0.0001(9)

loop_
_atom_type_symbol
_atom_type_description
_atom_type_scat_dispersion_real
_atom_type_scat_dispersion_imag
_atom_type_scat_source
C C 0.0033 0.0016 'International Tables Vol C Tables 4.2.6.8 and 6.1.1.4'
H H 0.0000 0.0000 'International Tables Vol C Tables 4.2.6.8 and 6.1.1.4'
B B 0.0013 0.0007 'International Tables Vol C Tables 4.2.6.8 and 6.1.1.4'
F F 0.0171 0.0103 'International Tables Vol C Tables 4.2.6.8 and 6.1.1.4'
Zr Zr -2.9673 0.5597 'International Tables Vol C Tables 4.2.6.8 and 6.1.1.4'

loop_
_geom_angle_atom_site_label_1
_geom_angle_atom_site_label_2
_geom_angle_atom_site_label_3
_geom_angle
C16 Zr C11 118.21(9)
C16 Zr C15 134.43(9)
C11 Zr C15 33.97(8)
C16 Zr C1 120.12(9)
C11 Zr C1 57.59(8)
C15 Zr C1 78.69(8)
C16 Zr C12 85.38(9)
C11 Zr C12 33.78(8)
C15 Zr C12 55.69(9)
C1 Zr C12 79.61(8)
C16 Zr C2 87.65(9)
C11 Zr C2 79.46(8)
C15 Zr C2 108.83(8)
C1 Zr C2 33.79(8)
C12 Zr C2 84.78(8)
C16 Zr C17 96.75(9)
C11 Zr C17 130.85(8)
C15 Zr C17 96.89(8)
C1 Zr C17 132.56(8)
C12 Zr C17 136.14(8)
C2 Zr C17 139.00(8)
C16 Zr C7A 136.33(9)
C11 Zr C7A 79.57(8)
C15 Zr C7A 83.52(8)
C1 Zr C7A 33.80(8)
C12 Zr C7A 109.48(8)
C2 Zr C7A 54.83(8)
C17 Zr C7A 98.90(8)
C16 Zr C14 106.65(9)
C11 Zr C14 55.21(8)
C15 Zr C14 33.10(8)
C1 Zr C14 110.01(8)
C12 Zr C14 54.46(9)
C2 Zr C14 134.17(8)
C17 Zr C14 83.51(8)
C7A Zr C14 115.44(8)
C16 Zr C3 81.74(9)
C11 Zr C3 110.58(8)
C15 Zr C3 133.67(8)
C1 Zr C3 55.70(8)
C12 Zr C3 116.07(8)
C2 Zr C3 32.64(8)
C17 Zr C3 107.54(8)
C7A Zr C3 54.69(8)
C14 Zr C3 165.56(8)
C16 Zr C13 80.13(9)
C11 Zr C13 54.92(8)
C15 Zr C13 54.39(8)
C1 Zr C13 110.33(8)
C12 Zr C13 32.85(8)
C2 Zr C13 116.74(8)
C17 Zr C13 104.15(8)
C7A Zr C13 133.61(8)
C14 Zr C13 31.96(9)
C3 Zr C13 144.99(8)
C16 Zr C3A 108.63(9)
C11 Zr C3A 110.56(8)
C15 Zr C3A 115.38(8)
C1 Zr C3A 55.27(7)
C12 Zr C3A 134.10(8)
C2 Zr C3A 53.67(8)
C17 Zr C3A 86.76(8)
C7A Zr C3A 32.94(7)
C14 Zr C3A 144.24(8)
C3 Zr C3A 32.21(8)
C13 Zr C3A 165.38(8)
C16 Zr H17A 83.7(8)
C11 Zr H17A 124.4(7)
C15 Zr H17A 93.2(7)
C1 Zr H17A 153.3(8)
C12 Zr H17A 116.8(8)
C2 Zr H17A 155.8(7)
C17 Zr H17A 22.5(8)
C7A Zr H17A 120.6(8)
C14 Zr H17A 70.0(7)
C3 Zr H17A 123.4(7)
C13 Zr H17A 84.0(8)
C3A Zr H17A 108.2(8)
C16 Zr H17B 119.7(8)
C11 Zr H17B 114.2(8)
C15 Zr H17B 82.0(8)
C1 Zr H17B 112.0(8)
C12 Zr H17B 133.8(8)
C2 Zr H17B 130.3(7)
C17 Zr H17B 23.1(8)
C7A Zr H17B 79.8(8)
C14 Zr H17B 80.3(8)
C3 Zr H17B 106.1(7)
C13 Zr H17B 108.9(7)
C3A Zr H17B 77.5(7)
H17A Zr H17B 41.4(10)
C2 C1 C7A 106.0(2)
C2 C1 C8 123.4(2)
C7A C1 C8 127.8(2)
C2 C1 Zr 73.76(13)
C7A C1 Zr 75.55(12)
C8 C1 Zr 101.14(14)
C3 C2 C1 110.7(2)
C3 C2 Zr 76.98(14)
C1 C2 Zr 72.45(13)
C3 C2 H2A 124.4
C1 C2 H2A 124.4
Zr C2 H2A 124.4
C2 C3 C3A 107.4(2)
C2 C3 Zr 70.38(13)
C3A C3 Zr 75.71(13)
C2 C3 H3A 126.0
C3A C3 H3A 126.0
Zr C3 H3A 126.0
C3 C3A C4 131.8(2)
C3 C3A C7A 107.7(2)
C4 C3A C7A 120.4(2)
C3 C3A Zr 72.07(13)
C4 C3A Zr 123.89(16)
C7A C3A Zr 70.33(12)
C5 C4 C3A 119.1(2)
C5 C4 H4A 120.4
C3A C4 H4A 120.4
C4 C5 C6 120.8(2)
C4 C5 H5A 119.6
C6 C5 H5A 119.6
C7 C6 C5 122.3(2)
C7 C6 H6A 118.8
C5 C6 H6A 118.8
C6 C7 C7A 119.4(2)
C6 C7 H7A 120.3
C7A C7 H7A 120.3
C1 C7A C7 133.9(2)
C1 C7A C3A 108.2(2)
C7 C7A C3A 117.9(2)
C1 C7A Zr 70.65(12)
C7 C7A Zr 118.68(15)
C3A C7A Zr 76.73(13)
C10 C8 C9 108.6(2)
C10 C8 C11 111.5(2)
C9 C8 C11 111.7(2)
C10 C8 C1 111.1(2)
C9 C8 C1 114.4(2)
C11 C8 C1 99.40(18)
C8 C9 H9A 109.5
C8 C9 H9B 109.5
H9A C9 H9B 109.5
C8 C9 H9C 109.5
H9A C9 H9C 109.5
H9B C9 H9C 109.5
C8 C10 H10A 109.5
C8 C10 H10B 109.5
H10A C10 H10B 109.5
C8 C10 H10C 109.5
H10A C10 H10C 109.5
H10B C10 H10C 109.5
C12 C11 C15 107.1(2)
C12 C11 C8 123.9(2)
C15 C11 C8 125.6(2)
C12 C11 Zr 74.18(14)
C15 C11 Zr 73.22(13)
C8 C11 Zr 101.76(14)
C13 C12 C11 108.1(2)
C13 C12 Zr 76.99(14)
C11 C12 Zr 72.05(13)
C13 C12 H12A 125.5
C11 C12 H12A 125.5
Zr C12 H12A 125.5
C14 C13 C12 108.5(2)
C14 C13 Zr 73.64(14)
C12 C13 Zr 70.16(13)
C14 C13 H13A 125.7
C12 C13 H13A 125.7
Zr C13 H13A 125.7
C13 C14 C15 107.9(2)
C13 C14 Zr 74.40(14)
C15 C14 Zr 69.55(13)
C13 C14 H14A 125.9
C15 C14 H14A 125.9
Zr C14 H14A 125.9
C14 C15 C11 108.3(2)
C14 C15 Zr 77.35(14)
C11 C15 Zr 72.81(14)
C14 C15 H15A 125.3
C11 C15 H15A 125.3
Zr C15 H15A 125.3
Zr C16 H16A 109.5
Zr C16 H16B 109.5
H16A C16 H16B 109.5
Zr C16 H16C 109.5
H16A C16 H16C 109.5
H16B C16 H16C 109.5
B C17 Zr 163.73(16)
B C17 H17A 106.8(18)
Zr C17 H17A 66.2(18)
B C17 H17B 106.4(17)
Zr C17 H17B 65.8(17)
H17A C17 H17B 113(2)
B C17 H17C 115.0(19)
Zr C17 H17C 81.2(19)
H17A C17 H17C 108(3)
H17B C17 H17C 108(3)
C19 C18 C23 112.8(2)
C19 C18 B 120.7(2)
C23 C18 B 126.3(2)
F19 C19 C20 115.7(2)
F19 C19 C18 119.3(2)
C20 C19 C18 125.0(2)
F20 C20 C21 119.8(2)
F20 C20 C19 120.8(2)
C21 C20 C19 119.5(2)
F21 C21 C20 120.8(2)
F21 C21 C22 120.7(2)
C20 C21 C22 118.4(2)
F22 C22 C21 119.5(2)
F22 C22 C23 120.4(2)
C21 C22 C23 120.1(2)
F23 C23 C22 114.7(2)
F23 C23 C18 121.1(2)
C22 C23 C18 124.2(2)
C29 C24 C25 113.7(2)
C29 C24 B 119.3(2)
C25 C24 B 126.9(2)
F25 C25 C24 121.0(2)
F25 C25 C26 115.3(2)
C24 C25 C26 123.8(2)
F26 C26 C27 120.2(2)
F26 C26 C25 120.2(2)
C27 C26 C25 119.6(2)
F27 C27 C26 120.4(3)
F27 C27 C28 120.4(2)
C26 C27 C28 119.2(2)
F28 C28 C27 120.1(2)
F28 C28 C29 120.6(2)
C27 C28 C29 119.3(2)
F29 C29 C28 116.3(2)
F29 C29 C24 119.3(2)
C28 C29 C24 124.4(2)
C31 C30 C35 112.7(2)
C31 C30 B 119.6(2)
C35 C30 B 127.5(2)
F31 C31 C32 115.3(2)
F31 C31 C30 119.6(2)
C32 C31 C30 125.1(2)
F32 C32 C31 120.7(2)
F32 C32 C33 119.7(2)
C31 C32 C33 119.5(2)
F33 C33 C34 120.8(2)
F33 C33 C32 120.8(2)
C34 C33 C32 118.4(2)
F34 C34 C33 119.7(2)
F34 C34 C35 120.2(2)
C33 C34 C35 120.2(2)
F35 C35 C34 114.9(2)
F35 C35 C30 120.9(2)
C34 C35 C30 124.1(2)
C37 C36 C41 117.3(5)
C37 C36 H36 121.3
C41 C36 H36 121.3
C38 C37 C36 124.6(5)
C38 C37 H37 117.7
C36 C37 H37 117.7
C37 C38 C39 119.2(5)
C37 C38 H38 120.4
C39 C38 H38 120.4
C40 C39 C38 117.1(4)
C40 C39 H39 121.5
C38 C39 H39 121.5
C41 C40 C39 122.9(5)
C41 C40 H40 118.5
C39 C40 H40 118.5
C40 C41 C42 127.0(6)
C40 C41 C36 118.8(5)
C42 C41 C36 114.1(6)
C41 C42 H42A 109.5
C41 C42 H42B 109.5
H42A C42 H42B 109.5
C41 C42 H42C 109.5
H42A C42 H42C 109.5
H42B C42 H42C 109.5
C44 C43 C48 120.4(4)
C44 C43 H43A 119.8
C48 C43 H43A 119.8
C45 C44 C43 120.1(4)
C45 C44 H44A 120.0
C43 C44 H44A 120.0
C44 C45 C46 121.8(4)
C44 C45 H45A 119.1
C46 C45 H45A 119.1
C48 C47 C46 119.6(3)
C48 C47 H47A 120.2
C46 C47 H47A 120.2
C45 C46 C47 119.1(4)
C45 C46 C49B 115.1(4)
C47 C46 C49B 125.7(3)
C45 C46 H46A 120.4
C47 C46 H46A 120.4
C48 C49A H49A 109.5
C48 C49A H49B 109.5
H49A C49A H49B 109.5
C48 C49A H49C 109.5
H49A C49A H49C 109.5
H49B C49A H49C 109.5
C47 C48 C49A 127.6(5)
C47 C48 C43 119.0(4)
C49A C48 C43 113.3(5)
C47 C48 H48A 120.5
C43 C48 H48A 120.5
C46 C49B H49D 109.5
C46 C49B H49E 109.5
H49D C49B H49E 109.5
C46 C49B H49F 109.5
H49D C49B H49F 109.5
H49E C49B H49F 109.5
C24 B C18 112.87(18)
C24 B C30 103.88(18)
C18 B C30 114.47(19)
C24 B C17 112.57(19)
C18 B C17 103.47(18)
C30 B C17 109.82(18)

loop_
_geom_bond_atom_site_label_1
_geom_bond_atom_site_label_2
_geom_bond_distance
Zr C16 2.248(3)
Zr C11 2.426(2)
Zr C15 2.432(2)
Zr C1 2.437(2)
Zr C12 2.454(2)
Zr C2 2.454(2)
Zr C17 2.500(2)
Zr C7A 2.502(2)
Zr C14 2.532(2)
Zr C3 2.539(2)
Zr C13 2.542(2)
Zr C3A 2.586(2)
Zr H17A 2.29(3)
Zr H17B 2.28(3)
F19 C19 1.357(3)
F20 C20 1.343(3)
F21 C21 1.332(3)
F22 C22 1.343(3)
F23 C23 1.348(3)
F25 C25 1.349(3)
F26 C26 1.340(3)
F27 C27 1.338(3)
F28 C28 1.342(3)
F29 C29 1.351(3)
F31 C31 1.354(3)
F32 C32 1.345(3)
F33 C33 1.334(3)
F34 C34 1.344(3)
F35 C35 1.351(3)
C1 C2 1.422(3)
C1 C7A 1.437(3)
C1 C8 1.538(3)
C2 C3 1.406(4)
C2 H2A 1.0000
C3 C3A 1.422(3)
C3 H3A 1.0000
C3A C4 1.427(3)
C3A C7A 1.444(3)
C4 C5 1.359(4)
C4 H4A 0.9500
C5 C6 1.421(4)
C5 H5A 0.9500
C6 C7 1.356(4)
C6 H6A 0.9500
C7 C7A 1.438(3)
C7 H7A 0.9500
C8 C10 1.529(4)
C8 C9 1.529(4)
C8 C11 1.534(3)
C9 H9A 0.9800
C9 H9B 0.9800
C9 H9C 0.9800
C10 H10A 0.9800
C10 H10B 0.9800
C10 H10C 0.9800
C11 C12 1.418(4)
C11 C15 1.419(4)
C12 C13 1.415(3)
C12 H12A 1.0000
C13 C14 1.397(4)
C13 H13A 1.0000
C14 C15 1.417(3)
C14 H14A 1.0000
C15 H15A 1.0000
C16 H16A 0.9800
C16 H16B 0.9800
C16 H16C 0.9800
C17 B 1.663(3)
C17 H17A 0.96(3)
C17 H17B 0.98(3)
C17 H17C 0.92(3)
C18 C19 1.388(3)
C18 C23 1.390(3)
C18 B 1.650(3)
C19 C20 1.380(3)
C20 C21 1.373(3)
C21 C22 1.377(3)
C22 C23 1.382(3)
C24 C29 1.383(3)
C24 C25 1.384(3)
C24 B 1.645(3)
C25 C26 1.390(3)
C26 C27 1.368(4)
C27 C28 1.373(4)
C28 C29 1.382(3)
C30 C31 1.391(3)
C30 C35 1.394(3)
C30 B 1.655(3)
C31 C32 1.375(3)
C32 C33 1.380(4)
C33 C34 1.371(4)
C34 C35 1.383(3)
C36 C37 1.353(7)
C36 C41 1.447(7)
C36 H36 0.9500
C37 C38 1.342(7)
C37 H37 0.9500
C38 C39 1.421(7)
C38 H38 0.9500
C39 C40 1.404(6)
C39 H39 0.9500
C40 C41 1.345(7)
C40 H40 0.9500
C41 C42 1.436(7)
C42 H42A 0.9800
C42 H42B 0.9800
C42 H42C 0.9800
C43 C44 1.358(8)
C43 C48 1.397(6)
C43 H43A 0.9500
C44 C45 1.335(8)
C44 H44A 0.9500
C45 C46 1.373(5)
C45 H45A 0.9500
C47 C48 1.377(4)
C47 C46 1.386(4)
C47 H47A 0.9500
C46 C49B 1.438(6)
C46 H46A 0.9500
C49A C48 1.397(9)
C49A H49A 0.9800
C49A H49B 0.9800
C49A H49C 0.9800
C48 H48A 0.9500
C49B H49D 0.9800
C49B H49E 0.9800
C49B H49F 0.9800
